data_4119930
loop_
_publ_author_name
'Jian-Jun Dai'
'Chi Fang'
'Bin Xiao'
'Jun Yi'
'Jun Xu'
'Zhao-Jing Liu'
'Xi Lu'
'Lei Liu'
'Yao Fu'

_publ_section_title
;
 Copper-Promoted Sandmeyer Trifluoromethylation Reaction
;
_journal_name_full 'Journal of the American Chemical Society'
_journal_page_first 8436
_journal_page_last 8439
_journal_paper_doi 10.1021/ja404217t
_journal_volume 135
_journal_year 2013
_chemical_formula_sum 'C12 H9 F3 N2 O2'
_chemical_formula_weight 270.21
_chemical_name_systematic
; 
 ? 
;
_space_group_IT_number 14
_symmetry_cell_setting monoclinic
_symmetry_space_group_name_Hall '-P 2ybc'
_symmetry_space_group_name_H-M 'P 1 21/c 1'
_atom_sites_solution_hydrogens geom
_atom_sites_solution_primary direct
_atom_sites_solution_secondary difmap
_audit_creation_method SHELXL-97
_cell_angle_alpha 90.00
_cell_angle_beta 92.799(7)
_cell_angle_gamma 90.00
_cell_formula_units_Z 4
_cell_length_a 10.6015(5)
_cell_length_b 8.0107(5)
_cell_length_c 14.2626(11)
_cell_measurement_reflns_used 1310
_cell_measurement_temperature 290(2)
_cell_measurement_theta_max 28.9432
_cell_measurement_theta_min 2.9125
_cell_volume 1209.81(13)
_computing_cell_refinement 'CrysAlisPro (Agilent Technologies)'
_computing_data_collection 'CrysAlisPro (Agilent Technologies)'
_computing_data_reduction 'CrysAlisPro (Agilent Technologies)'
_computing_molecular_graphics 'Ortep-3 (L. J. Farrugia, 2001)'
_computing_publication_material SHELXL-97
_computing_structure_refinement 'SHELXL-97 (Sheldrick, 1997)'
_computing_structure_solution 'SHELXS-97 (Sheldrick, 1997)'
_diffrn_ambient_temperature 290(2)
_diffrn_detector_area_resol_mean 15.9149
_diffrn_measured_fraction_theta_full 0.999
_diffrn_measured_fraction_theta_max 0.999
_diffrn_measurement_device_type 'Gemini S Ultra, Agilent Technologies'
_diffrn_measurement_method '\w scans'
_diffrn_radiation_monochromator graphite
_diffrn_radiation_source 'Enhance (Mo) x-ray Source'
_diffrn_radiation_type MoK\a
_diffrn_radiation_wavelength 0.71073
_diffrn_reflns_av_R_equivalents 0.0272
_diffrn_reflns_av_sigmaI/netI 0.0389
_diffrn_reflns_limit_h_max 13
_diffrn_reflns_limit_h_min -13
_diffrn_reflns_limit_k_max 10
_diffrn_reflns_limit_k_min -9
_diffrn_reflns_limit_l_max 17
_diffrn_reflns_limit_l_min -13
_diffrn_reflns_number 5993
_diffrn_reflns_theta_full 26.37
_diffrn_reflns_theta_max 26.37
_diffrn_reflns_theta_min 2.92
_exptl_absorpt_coefficient_mu 0.133
_exptl_absorpt_correction_T_max 0.9612
_exptl_absorpt_correction_T_min 0.9537
_exptl_absorpt_correction_type multi-scan
_exptl_absorpt_process_details
;
CrysAlisPro, Agilent Technologies,
Version 1.171.36.21 (release 14-08-2012 CrysAlis171 .NET)
(compiled Sep 14 2012,17:21:16)
empirical absorption correction using spherical harmonics,
 implemented in SCALE3 ABSPACK scaling algorithm.
;
_exptl_crystal_density_diffrn 1.484
_exptl_crystal_F_000 552
_exptl_crystal_size_max 0.36
_exptl_crystal_size_mid 0.34
_exptl_crystal_size_min 0.30
_refine_diff_density_max 0.415
_refine_diff_density_min -0.301
_refine_diff_density_rms 0.044
_refine_ls_extinction_method none
_refine_ls_goodness_of_fit_ref 1.047
_refine_ls_hydrogen_treatment constr
_refine_ls_matrix_type full
_refine_ls_number_parameters 173
_refine_ls_number_reflns 2465
_refine_ls_number_restraints 0
_refine_ls_restrained_S_all 1.047
_refine_ls_R_factor_all 0.1075
_refine_ls_R_factor_gt 0.0669
_refine_ls_shift/su_max 0.000
_refine_ls_shift/su_mean 0.000
_refine_ls_structure_factor_coef Fsqd
_refine_ls_weighting_details 'calc w=1/[\s^2^(Fo^2^)+(0.0582P)^2^+0.7702P] where P=(Fo^2^+2Fc^2^)/3'
_refine_ls_weighting_scheme calc
_refine_ls_wR_factor_gt 0.1530
_refine_ls_wR_factor_ref 0.1774
_reflns_number_gt 1538
_reflns_number_total 2465
_reflns_threshold_expression >2sigma(I)
_cod_data_source_file ja404217t_si_002.cif
_cod_data_source_block shelxl
_cod_original_sg_symbol_H-M 'P 21/c'
_cod_database_code 4119930

loop_
_symmetry_equiv_pos_as_xyz
'x, y, z'
'-x, y+1/2, -z+1/2'
'-x, -y, -z'
'x, -y-1/2, z-1/2'

loop_
_atom_site_label
_atom_site_type_symbol
_atom_site_fract_x
_atom_site_fract_y
_atom_site_fract_z
_atom_site_U_iso_or_equiv
_atom_site_adp_type
_atom_site_occupancy
_atom_site_symmetry_multiplicity
_atom_site_calc_flag
_atom_site_refinement_flags
O1 O 0.87146(18) 0.7206(3) 0.62474(17) 0.0748(7) Uani 1 1 d .
O2 O 0.6842(2) 1.0800(3) 0.78187(18) 0.0777(7) Uani 1 1 d .
N1 N 0.6822(2) 0.5876(3) 0.61872(16) 0.0550(6) Uani 1 1 d .
H1 H 0.6059 0.5960 0.6361 0.066 Uiso 1 1 calc R
F1 F 0.8755(3) -0.0746(3) 0.4276(2) 0.1278(10) Uani 1 1 d .
N2 N 0.5646(3) 1.0061(3) 0.7759(2) 0.0767(9) Uani 1 1 d .
F2 F 0.6824(3) -0.1206(3) 0.4255(2) 0.1472(13) Uani 1 1 d .
C2 C 0.8439(3) 0.2610(4) 0.4843(2) 0.0694(9) Uani 1 1 d .
H2 H 0.9231 0.2374 0.4623 0.083 Uiso 1 1 calc R
F3 F 0.7622(4) 0.0250(3) 0.32127(19) 0.1560(14) Uani 1 1 d .
C7 C 0.7609(3) 0.7150(4) 0.6448(2) 0.0532(7) Uani 1 1 d .
C8 C 0.7042(2) 0.8483(3) 0.6998(2) 0.0503(7) Uani 1 1 d .
C1 C 0.7469(3) 0.1504(4) 0.4673(2) 0.0581(8) Uani 1 1 d .
C10 C 0.5793(3) 0.8722(4) 0.7274(3) 0.0685(9) Uani 1 1 d .
H10 H 0.5138 0.7983 0.7120 0.082 Uiso 1 1 calc R
C5 C 0.6108(3) 0.3328(4) 0.5484(2) 0.0662(9) Uani 1 1 d .
H5 H 0.5310 0.3566 0.5692 0.079 Uiso 1 1 calc R
C6 C 0.6297(3) 0.1881(4) 0.4995(2) 0.0686(9) Uani 1 1 d .
H6 H 0.5628 0.1147 0.4880 0.082 Uiso 1 1 calc R
C4 C 0.7092(3) 0.4441(4) 0.5672(2) 0.0519(7) Uani 1 1 d .
C11 C 0.8954(4) 1.0478(6) 0.7337(4) 0.127(2) Uani 1 1 d .
H11A H 0.9496 0.9822 0.7750 0.190 Uiso 1 1 calc R
H11B H 0.8979 1.1622 0.7537 0.190 Uiso 1 1 calc R
H11C H 0.9237 1.0401 0.6709 0.190 Uiso 1 1 calc R
C3 C 0.8261(3) 0.4067(4) 0.5336(2) 0.0698(9) Uani 1 1 d .
H3 H 0.8931 0.4803 0.5443 0.084 Uiso 1 1 calc R
C12 C 0.7652(4) -0.0024(5) 0.4119(3) 0.0761(10) Uani 1 1 d .
C9 C 0.7646(3) 0.9845(4) 0.7358(2) 0.0676(9) Uani 1 1 d .

loop_
_atom_site_aniso_label
_atom_site_aniso_U_11
_atom_site_aniso_U_22
_atom_site_aniso_U_33
_atom_site_aniso_U_23
_atom_site_aniso_U_13
_atom_site_aniso_U_12
O1 0.0471(12) 0.0801(16) 0.0990(17) -0.0233(13) 0.0224(11) -0.0077(11)
O2 0.0662(14) 0.0680(14) 0.1002(18) -0.0240(13) 0.0182(12) -0.0035(12)
N1 0.0439(12) 0.0548(14) 0.0674(16) -0.0049(12) 0.0155(11) -0.0019(11)
F1 0.114(2) 0.1005(18) 0.168(3) -0.0426(17) -0.0004(18) 0.0379(16)
N2 0.0639(17) 0.0582(17) 0.111(2) -0.0124(16) 0.0325(16) -0.0015(14)
F2 0.138(2) 0.0880(17) 0.222(3) -0.065(2) 0.075(2) -0.0371(17)
C2 0.0518(17) 0.077(2) 0.080(2) -0.0186(19) 0.0162(15) 0.0039(16)
F3 0.289(4) 0.1009(19) 0.0777(18) -0.0277(15) 0.007(2) 0.038(2)
C7 0.0469(16) 0.0574(17) 0.0561(18) 0.0010(14) 0.0103(13) -0.0010(14)
C8 0.0478(15) 0.0473(15) 0.0565(17) 0.0028(13) 0.0101(12) 0.0006(13)
C1 0.0615(18) 0.0548(18) 0.0588(18) -0.0028(15) 0.0098(14) 0.0019(15)
C10 0.0538(18) 0.0538(18) 0.100(3) -0.0087(18) 0.0222(17) -0.0025(15)
C5 0.0522(17) 0.063(2) 0.086(2) -0.0092(17) 0.0233(16) -0.0064(15)
C6 0.0621(19) 0.0598(19) 0.085(2) -0.0091(17) 0.0208(17) -0.0140(16)
C4 0.0479(16) 0.0516(16) 0.0571(17) -0.0022(14) 0.0100(12) 0.0025(13)
C11 0.064(2) 0.137(4) 0.182(5) -0.080(4) 0.024(3) -0.029(3)
C3 0.0478(17) 0.074(2) 0.089(2) -0.0218(19) 0.0140(16) -0.0070(15)
C12 0.082(3) 0.068(2) 0.079(3) -0.0083(19) 0.0121(19) 0.004(2)
C9 0.0534(18) 0.072(2) 0.078(2) -0.0187(18) 0.0120(15) -0.0001(16)

loop_
_atom_type_symbol
_atom_type_description
_atom_type_scat_dispersion_real
_atom_type_scat_dispersion_imag
_atom_type_scat_source
C C 0.0033 0.0016 'International Tables Vol C Tables 4.2.6.8 and 6.1.1.4'
H H 0.0000 0.0000 'International Tables Vol C Tables 4.2.6.8 and 6.1.1.4'
N N 0.0061 0.0033 'International Tables Vol C Tables 4.2.6.8 and 6.1.1.4'
F F 0.0171 0.0103 'International Tables Vol C Tables 4.2.6.8 and 6.1.1.4'
O O 0.0106 0.0060 'International Tables Vol C Tables 4.2.6.8 and 6.1.1.4'

loop_
_geom_angle_atom_site_label_1
_geom_angle_atom_site_label_2
_geom_angle_atom_site_label_3
_geom_angle
C9 O2 N2 109.0(2)
C7 N1 C4 128.4(2)
C7 N1 H1 115.8
C4 N1 H1 115.8
C10 N2 O2 104.6(2)
C1 C2 C3 121.1(3)
C1 C2 H2 119.4
C3 C2 H2 119.4
O1 C7 N1 123.1(3)
O1 C7 C8 121.4(3)
N1 C7 C8 115.5(2)
C9 C8 C10 102.6(3)
C9 C8 C7 126.1(3)
C10 C8 C7 131.3(3)
C2 C1 C6 118.7(3)
C2 C1 C12 120.9(3)
C6 C1 C12 120.3(3)
N2 C10 C8 113.6(3)
N2 C10 H10 123.2
C8 C10 H10 123.2
C6 C5 C4 120.9(3)
C6 C5 H5 119.6
C4 C5 H5 119.6
C5 C6 C1 120.7(3)
C5 C6 H6 119.6
C1 C6 H6 119.6
C3 C4 C5 118.2(3)
C3 C4 N1 124.6(3)
C5 C4 N1 117.2(2)
C9 C11 H11A 109.5
C9 C11 H11B 109.5
H11A C11 H11B 109.5
C9 C11 H11C 109.5
H11A C11 H11C 109.5
H11B C11 H11C 109.5
C2 C3 C4 120.4(3)
C2 C3 H3 119.8
C4 C3 H3 119.8
F3 C12 F2 106.4(3)
F3 C12 F1 102.8(3)
F2 C12 F1 104.7(3)
F3 C12 C1 113.1(3)
F2 C12 C1 114.4(3)
F1 C12 C1 114.4(3)
O2 C9 C8 110.2(3)
O2 C9 C11 115.7(3)
C8 C9 C11 134.1(3)

loop_
_geom_bond_atom_site_label_1
_geom_bond_atom_site_label_2
_geom_bond_distance
O1 C7 1.221(3)
O2 C9 1.341(4)
O2 N2 1.398(3)
N1 C7 1.359(4)
N1 C4 1.402(4)
N1 H1 0.8600
F1 C12 1.314(4)
N2 C10 1.290(4)
F2 C12 1.313(4)
C2 C1 1.370(4)
C2 C3 1.381(4)
C2 H2 0.9300
F3 C12 1.309(4)
C7 C8 1.471(4)
C8 C9 1.353(4)
C8 C10 1.412(4)
C1 C6 1.379(4)
C1 C12 1.475(5)
C10 H10 0.9300
C5 C6 1.372(4)
C5 C4 1.388(4)
C5 H5 0.9300
C6 H6 0.9300
C4 C3 1.383(4)
C11 C9 1.479(4)
C11 H11A 0.9600
C11 H11B 0.9600
C11 H11C 0.9600
C3 H3 0.9300

loop_
_geom_hbond_atom_site_label_D
_geom_hbond_atom_site_label_H
_geom_hbond_atom_site_label_A
_geom_hbond_distance_DH
_geom_hbond_distance_HA
_geom_hbond_distance_DA
_geom_hbond_angle_DHA
_geom_hbond_site_symmetry_A
N1 H1 N2 0.86 2.36 3.149(3) 152.0 2_646

loop_
_geom_torsion_atom_site_label_1
_geom_torsion_atom_site_label_2
_geom_torsion_atom_site_label_3
_geom_torsion_atom_site_label_4
_geom_torsion
C9 O2 N2 C10 0.0(4)
C4 N1 C7 O1 0.5(5)
C4 N1 C7 C8 -179.5(3)
O1 C7 C8 C9 -2.0(5)
N1 C7 C8 C9 177.9(3)
O1 C7 C8 C10 176.7(3)
N1 C7 C8 C10 -3.3(5)
C3 C2 C1 C6 0.7(5)
C3 C2 C1 C12 177.9(3)
O2 N2 C10 C8 0.5(4)
C9 C8 C10 N2 -0.9(4)
C7 C8 C10 N2 -179.9(3)
C4 C5 C6 C1 -0.5(5)
C2 C1 C6 C5 -0.6(5)
C12 C1 C6 C5 -177.8(3)
C6 C5 C4 C3 1.3(5)
C6 C5 C4 N1 -179.1(3)
C7 N1 C4 C3 0.5(5)
C7 N1 C4 C5 -179.1(3)
C1 C2 C3 C4 0.1(5)
C5 C4 C3 C2 -1.1(5)
N1 C4 C3 C2 179.3(3)
C2 C1 C12 F3 -78.8(4)
C6 C1 C12 F3 98.3(4)
C2 C1 C12 F2 159.2(4)
C6 C1 C12 F2 -23.7(5)
C2 C1 C12 F1 38.4(5)
C6 C1 C12 F1 -144.4(3)
N2 O2 C9 C8 -0.6(4)
N2 O2 C9 C11 178.6(3)
C10 C8 C9 O2 0.9(4)
C7 C8 C9 O2 179.9(3)
C10 C8 C9 C11 -178.2(5)
C7 C8 C9 C11 0.9(7)
